data_7231979
loop_
_publ_author_name
'Zhang, Xiutang'
'Chen, Hongtai'
'Li, Bin'
'Liu, Guangzeng'
'Liu, Xinzheng'

_publ_section_title
;
 Construction of functional coordination polymers derived from designed
 flexible bis(4-carboxybenzyl)amine
;
_journal_issue 8
_journal_name_full CrystEngComm
_journal_page_first 1231
_journal_paper_doi 10.1039/C8CE01418C
_journal_volume 21
_journal_year 2019
_chemical_formula_sum 'C44 H40 N6 O9 Pb2'
_chemical_formula_weight 1211.20
_space_group_IT_number 14
_space_group_name_Hall '-P 2yn'
_space_group_name_H-M_alt 'P 1 21/n 1'
_symmetry_cell_setting monoclinic
_symmetry_space_group_name_Hall '-P 2yn'
_symmetry_space_group_name_H-M 'P 1 21/n 1'
_atom_sites_solution_hydrogens geom
_atom_sites_solution_primary direct
_atom_sites_solution_secondary difmap
_audit_creation_method SHELXL-97
_audit_update_record
;
2017-08-12 deposited with the CCDC.
2018-12-05 downloaded from the CCDC.
;
_cell_angle_alpha 90.00
_cell_angle_beta 96.4710(10)
_cell_angle_gamma 90.00
_cell_formula_units_Z 2
_cell_length_a 11.7153(5)
_cell_length_b 7.8003(3)
_cell_length_c 23.8533(10)
_cell_measurement_reflns_used 9972
_cell_measurement_temperature 296(2)
_cell_measurement_theta_max 27.53
_cell_measurement_theta_min 3.13
_cell_volume 2165.90(15)
_computing_cell_refinement 'Bruker SMART'
_computing_data_collection 'Bruker SMART'
_computing_data_reduction 'Bruker SAINT'
_computing_molecular_graphics 'Bruker SHELXTL'
_computing_publication_material 'Bruker SHELXTL'
_computing_structure_refinement 'SHELXL-97 (Sheldrick, 1997)'
_computing_structure_solution 'SHELXS-97 (Sheldrick, 1990)'
_diffrn_ambient_temperature 296(2)
_diffrn_measured_fraction_theta_full 0.999
_diffrn_measured_fraction_theta_max 0.999
_diffrn_measurement_device_type 'CCD area detector'
_diffrn_measurement_method 'phi and omega scans'
_diffrn_radiation_monochromator graphite
_diffrn_radiation_source 'fine-focus sealed tube'
_diffrn_radiation_type MoK\a
_diffrn_radiation_wavelength 0.71073
_diffrn_reflns_av_R_equivalents 0.3666
_diffrn_reflns_av_sigmaI/netI 0.1343
_diffrn_reflns_limit_h_max 13
_diffrn_reflns_limit_h_min -13
_diffrn_reflns_limit_k_max 9
_diffrn_reflns_limit_k_min -9
_diffrn_reflns_limit_l_max 28
_diffrn_reflns_limit_l_min -28
_diffrn_reflns_number 27210
_diffrn_reflns_theta_full 24.99
_diffrn_reflns_theta_max 24.99
_diffrn_reflns_theta_min 2.95
_exptl_absorpt_coefficient_mu 7.825
_exptl_absorpt_correction_T_max 0.5733
_exptl_absorpt_correction_T_min 0.4536
_exptl_absorpt_correction_type none
_exptl_crystal_density_diffrn 1.857
_exptl_crystal_density_meas 0
_exptl_crystal_density_method 'not measured'
_exptl_crystal_F_000 1164
_exptl_crystal_size_max 0.12
_exptl_crystal_size_mid 0.10
_exptl_crystal_size_min 0.08
_refine_diff_density_max 3.542
_refine_diff_density_min -3.384
_refine_diff_density_rms 0.323
_refine_ls_extinction_method none
_refine_ls_goodness_of_fit_ref 1.004
_refine_ls_hydrogen_treatment mixed
_refine_ls_matrix_type full
_refine_ls_number_parameters 285
_refine_ls_number_reflns 3812
_refine_ls_number_restraints 4
_refine_ls_restrained_S_all 1.004
_refine_ls_R_factor_all 0.0780
_refine_ls_R_factor_gt 0.0692
_refine_ls_shift/su_max 2.141
_refine_ls_shift/su_mean 0.057
_refine_ls_structure_factor_coef Fsqd
_refine_ls_weighting_details 'calc w=1/[\s^2^(Fo^2^)+(0.1200P)^2^+10.8788P] where P=(Fo^2^+2Fc^2^)/3'
_refine_ls_weighting_scheme calc
_refine_ls_wR_factor_gt 0.1892
_refine_ls_wR_factor_ref 0.2051
_reflns_number_gt 3301
_reflns_number_total 3812
_reflns_threshold_expression >2sigma(I)
_cod_data_source_file c8ce01418c2.cif
_cod_data_source_block z
_cod_depositor_comments
;
The following automatic conversions were performed:

'_symmetry_cell_setting' value 'Monoclinic' changed to 'monoclinic'
according to
/home/data/users/saulius/crontab/automatic-downloads/rss-feeds/RSC/lib/dictionaries/cif_core.dic
dictionary named 'cif_core.dic' version 2.4.2 from 2011-04-26.

Automatic conversion script
Id: cif_fix_values 4973 2017-02-22 13:04:09Z antanas 

 Adding full bibliography for 7231979--7231982.cif.
;
_cod_original_sg_symbol_H-M P2(1)/n
_cod_database_code 7231979

loop_
_symmetry_equiv_pos_as_xyz
'x, y, z'
'-x+1/2, y+1/2, -z+1/2'
'-x, -y, -z'
'x-1/2, -y-1/2, z-1/2'

loop_
_atom_site_label
_atom_site_type_symbol
_atom_site_fract_x
_atom_site_fract_y
_atom_site_fract_z
_atom_site_U_iso_or_equiv
_atom_site_adp_type
_atom_site_occupancy
_atom_site_symmetry_multiplicity
_atom_site_calc_flag
_atom_site_refinement_flags
C1 C 0.4452(10) 0.8230(17) 0.3209(4) 0.047(3) Uani 1 1 d .
H1 H 0.4723 0.8858 0.2920 0.056 Uiso 1 1 calc R
C2 C 0.5125(10) 0.7583(18) 0.3665(5) 0.048(3) Uani 1 1 d .
H2 H 0.5916 0.7698 0.3745 0.058 Uiso 1 1 calc R
C3 C 0.3301(9) 0.6902(14) 0.3718(4) 0.038(2) Uani 1 1 d .
H3 H 0.2641 0.6461 0.3846 0.045 Uiso 1 1 calc R
C4 C 0.4685(10) 0.5836(14) 0.4497(4) 0.035(2) Uani 1 1 d .
C5 C 0.5694(9) 0.4891(16) 0.4572(4) 0.041(2) Uani 1 1 d .
H5 H 0.6163 0.4803 0.4283 0.049 Uiso 1 1 calc R
C6 C 0.4012(11) 0.5915(16) 0.4917(5) 0.046(3) Uani 1 1 d .
H6 H 0.3329 0.6531 0.4862 0.056 Uiso 1 1 calc R
C7 C 0.0032(11) 0.6685(17) 0.2944(5) 0.049(3) Uani 1 1 d .
C8 C -0.0797(10) 0.5274(15) 0.3079(4) 0.042(3) Uani 1 1 d .
C9 C -0.0386(10) 0.3624(17) 0.3151(5) 0.044(3) Uani 1 1 d .
H9 H 0.0386 0.3389 0.3130 0.053 Uiso 1 1 calc R
C10 C -0.1135(10) 0.2320(18) 0.3257(5) 0.046(3) Uani 1 1 d .
H10 H -0.0860 0.1204 0.3301 0.056 Uiso 1 1 calc R
C11 C -0.2278(10) 0.2641(19) 0.3298(5) 0.048(3) Uani 1 1 d .
C12 C -0.2648(10) 0.433(2) 0.3212(5) 0.051(3) Uani 1 1 d .
H12 H -0.3420 0.4570 0.3229 0.061 Uiso 1 1 calc R
C13 C -0.1925(10) 0.5653(19) 0.3101(6) 0.051(3) Uani 1 1 d .
H13 H -0.2200 0.6765 0.3043 0.061 Uiso 1 1 calc R
C14 C 0.1879(9) 0.7170(14) 0.1507(4) 0.037(2) Uani 1 1 d .
C15 C 0.2132(10) 0.6429(17) 0.0964(5) 0.042(3) Uani 1 1 d .
C16 C 0.3234(11) 0.579(2) 0.0904(6) 0.059(4) Uani 1 1 d .
H16 H 0.3810 0.5798 0.1206 0.071 Uiso 1 1 calc R
C17 C 0.3446(11) 0.513(3) 0.0370(6) 0.070(5) Uani 1 1 d .
H17 H 0.4171 0.4696 0.0325 0.084 Uiso 1 1 calc R
C18 C 0.2613(10) 0.511(2) -0.0078(5) 0.052(3) Uani 1 1 d .
C19 C 0.1512(11) 0.5655(18) -0.0004(5) 0.053(3) Uani 1 1 d .
H19 H 0.0926 0.5589 -0.0300 0.064 Uiso 1 1 calc R
C20 C 0.1282(11) 0.6314(17) 0.0527(5) 0.050(3) Uani 1 1 d .
H20 H 0.0543 0.6671 0.0577 0.059 Uiso 1 1 calc R
C21 C 0.2864(9) 0.455(3) -0.0657(6) 0.072(4) Uani 1 1 d D
H21A H 0.3121 0.5532 -0.0860 0.087 Uiso 1 1 calc R
H21B H 0.3476 0.3709 -0.0622 0.087 Uiso 1 1 calc R
C22 C 0.1919(13) 0.3705(19) -0.1548(6) 0.056(3) Uani 1 1 d .
H22A H 0.2155 0.4801 -0.1688 0.067 Uiso 1 1 calc R
H22B H 0.1156 0.3456 -0.1731 0.067 Uiso 1 1 calc R
N1 N 0.1869(8) 0.3838(14) -0.0965(5) 0.053(3) Uani 1 1 d D
H1A H 0.1282 0.3511 -0.0807 0.064 Uiso 1 1 calc R
N2 N 0.3331(9) 0.7825(12) 0.3236(4) 0.044(2) Uani 1 1 d .
N3 N 0.4392(8) 0.6720(13) 0.3984(4) 0.038(2) Uani 1 1 d .
O1 O 0.0930(7) 0.7875(12) 0.1545(3) 0.053(2) Uani 1 1 d .
O2 O 0.2673(6) 0.7159(13) 0.1920(3) 0.051(2) Uani 1 1 d .
O3 O 0.5000 0.0000 0.0000 0.124(9) Uani 1 2 d SD
O4 O 0.1009(8) 0.6264(11) 0.2818(4) 0.051(2) Uani 1 1 d .
O5 O -0.0251(11) 0.8199(15) 0.2969(7) 0.097(4) Uani 1 1 d .
Pb1 Pb 0.17136(3) 0.89207(5) 0.254947(15) 0.0377(3) Uani 1 1 d .
H2W H 0.457(3) 0.02(3) 0.024(3) 0.25(10) Uiso 1 1 d D
H1W H 0.5687(16) 0.01(5) 0.011(5) 0.42(12) Uiso 1 1 d D

loop_
_atom_site_aniso_label
_atom_site_aniso_U_11
_atom_site_aniso_U_22
_atom_site_aniso_U_33
_atom_site_aniso_U_23
_atom_site_aniso_U_13
_atom_site_aniso_U_12
C1 0.060(7) 0.051(8) 0.028(5) 0.008(5) -0.001(5) -0.018(6)
C2 0.046(6) 0.059(8) 0.039(6) 0.014(6) 0.003(5) -0.012(5)
C3 0.046(5) 0.034(6) 0.033(5) 0.002(5) -0.001(4) -0.007(5)
C4 0.046(6) 0.033(6) 0.025(5) -0.001(4) -0.002(4) -0.003(4)
C5 0.044(5) 0.044(7) 0.034(5) 0.005(5) 0.003(4) 0.006(5)
C6 0.048(6) 0.050(8) 0.039(6) 0.013(5) 0.000(5) 0.013(5)
C7 0.060(7) 0.041(7) 0.043(6) 0.006(6) -0.011(5) -0.005(6)
C8 0.059(7) 0.033(7) 0.033(5) 0.003(5) 0.006(5) -0.004(5)
C9 0.048(6) 0.050(7) 0.037(6) 0.008(5) 0.016(5) 0.008(5)
C10 0.050(6) 0.042(7) 0.049(6) -0.001(6) 0.010(5) 0.000(5)
C11 0.050(6) 0.060(8) 0.032(5) 0.009(5) -0.001(5) -0.008(6)
C12 0.043(6) 0.077(9) 0.031(6) 0.009(6) -0.001(5) 0.009(6)
C13 0.048(6) 0.053(7) 0.051(7) 0.010(6) -0.002(5) 0.006(6)
C14 0.044(6) 0.026(6) 0.038(5) 0.004(5) -0.009(4) -0.005(4)
C15 0.048(6) 0.034(6) 0.044(6) -0.011(5) -0.001(5) -0.005(5)
C16 0.043(6) 0.092(11) 0.040(7) -0.003(7) -0.013(5) -0.004(6)
C17 0.042(6) 0.111(15) 0.058(8) -0.023(9) 0.009(6) 0.004(7)
C18 0.056(7) 0.060(9) 0.038(6) -0.011(6) 0.002(5) -0.005(6)
C19 0.058(7) 0.056(8) 0.039(6) -0.015(6) -0.020(5) 0.020(6)
C20 0.051(7) 0.056(8) 0.038(6) -0.005(5) -0.011(5) 0.015(5)
C21 0.057(7) 0.098(13) 0.062(9) -0.030(9) 0.007(6) 0.000(8)
C22 0.066(8) 0.060(9) 0.041(7) -0.007(6) -0.001(6) 0.018(6)
N1 0.040(5) 0.069(8) 0.051(6) -0.027(5) 0.008(5) -0.002(4)
N2 0.074(6) 0.024(5) 0.031(4) 0.005(4) -0.006(4) -0.002(4)
N3 0.053(5) 0.031(5) 0.027(4) 0.004(4) -0.004(4) -0.004(4)
O1 0.059(5) 0.060(6) 0.034(4) -0.011(4) -0.014(3) 0.012(4)
O2 0.050(4) 0.066(6) 0.032(4) 0.007(4) -0.011(3) -0.002(4)
O3 0.134(18) 0.16(3) 0.083(14) 0.016(17) 0.018(14) 0.037(19)
O4 0.058(5) 0.043(5) 0.051(5) 0.011(4) 0.010(4) -0.013(4)
O5 0.105(8) 0.038(7) 0.153(13) 0.014(7) 0.035(8) 0.000(6)
Pb1 0.0571(4) 0.0222(4) 0.0303(3) 0.00118(13) -0.0100(2) -0.00226(14)

loop_
_atom_type_symbol
_atom_type_description
_atom_type_scat_dispersion_real
_atom_type_scat_dispersion_imag
_atom_type_scat_source
C C 0.0033 0.0016 'International Tables Vol C Tables 4.2.6.8 and 6.1.1.4'
H H 0.0000 0.0000 'International Tables Vol C Tables 4.2.6.8 and 6.1.1.4'
N N 0.0061 0.0033 'International Tables Vol C Tables 4.2.6.8 and 6.1.1.4'
O O 0.0106 0.0060 'International Tables Vol C Tables 4.2.6.8 and 6.1.1.4'
Pb Pb -3.3944 10.1111 'International Tables Vol C Tables 4.2.6.8 and 6.1.1.4'

loop_
_geom_angle_atom_site_label_1
_geom_angle_atom_site_label_2
_geom_angle_atom_site_label_3
_geom_angle
_geom_angle_site_symmetry_1
_geom_angle_site_symmetry_3
N2 C1 C2 110.4(9) . .
N2 C1 H1 124.8 . .
C2 C1 H1 124.8 . .
C1 C2 N3 106.2(10) . .
C1 C2 H2 126.9 . .
N3 C2 H2 126.9 . .
N2 C3 N3 109.6(9) . .
N2 C3 H3 125.2 . .
N3 C3 H3 125.2 . .
C6 C4 C5 119.4(10) . .
C6 C4 N3 121.1(10) . .
C5 C4 N3 119.5(9) . .
C6 C5 C4 118.7(10) 3_666 .
C6 C5 H5 120.7 3_666 .
C4 C5 H5 120.7 . .
C4 C6 C5 121.9(11) . 3_666
C4 C6 H6 119.0 . .
C5 C6 H6 119.1 3_666 .
O5 C7 O4 121.3(13) . .
O5 C7 C8 120.1(12) . .
O4 C7 C8 118.6(12) . .
O5 C7 Pb1 68.3(8) . .
O4 C7 Pb1 53.4(6) . .
C8 C7 Pb1 169.9(9) . .
C13 C8 C9 121.6(11) . .
C13 C8 C7 119.7(12) . .
C9 C8 C7 118.6(11) . .
C8 C9 C10 119.3(11) . .
C8 C9 H9 120.3 . .
C10 C9 H9 120.3 . .
C11 C10 C9 121.4(13) . .
C11 C10 H10 119.3 . .
C9 C10 H10 119.3 . .
C10 C11 C12 116.8(12) . .
C10 C11 C22 122.6(13) . 4_566
C12 C11 C22 120.6(12) . 4_566
C13 C12 C11 123.2(11) . .
C13 C12 H12 118.4 . .
C11 C12 H12 118.4 . .
C8 C13 C12 117.6(13) . .
C8 C13 H13 121.2 . .
C12 C13 H13 121.2 . .
O1 C14 O2 121.5(10) . .
O1 C14 C15 120.1(10) . .
O2 C14 C15 118.3(10) . .
O1 C14 Pb1 65.2(6) . .
O2 C14 Pb1 56.4(6) . .
C15 C14 Pb1 170.9(7) . .
C20 C15 C16 120.0(12) . .
C20 C15 C14 119.6(11) . .
C16 C15 C14 120.3(11) . .
C15 C16 C17 118.4(12) . .
C15 C16 H16 120.8 . .
C17 C16 H16 120.8 . .
C18 C17 C16 121.6(12) . .
C18 C17 H17 119.1 . .
C16 C17 H17 119.3 . .
C17 C18 C19 119.3(11) . .
C17 C18 C21 121.7(11) . .
C19 C18 C21 119.1(11) . .
C18 C19 C20 119.8(11) . .
C18 C19 H19 120.0 . .
C20 C19 H19 120.2 . .
C15 C20 C19 120.7(12) . .
C15 C20 H20 119.7 . .
C19 C20 H20 119.6 . .
N1 C21 C18 110.7(10) . .
N1 C21 H21A 109.5 . .
C18 C21 H21A 109.5 . .
N1 C21 H21B 109.5 . .
C18 C21 H21B 109.6 . .
H21A C21 H21B 108.1 . .
N1 C22 C11 113.4(11) . 4_665
N1 C22 H22A 108.8 . .
C11 C22 H22A 108.9 4_665 .
N1 C22 H22B 108.9 . .
C11 C22 H22B 109.0 4_665 .
H22A C22 H22B 107.7 . .
C22 N1 C21 114.7(11) . .
C22 N1 H1A 122.6 . .
C21 N1 H1A 122.7 . .
C1 N2 C3 106.3(9) . .
C1 N2 Pb1 123.4(7) . .
C3 N2 Pb1 129.9(8) . .
C3 N3 C2 107.4(9) . .
C3 N3 C4 125.2(9) . .
C2 N3 C4 127.4(9) . .
C14 O1 Pb1 88.8(6) . .
C14 O2 Pb1 97.3(7) . .
H2W O3 H1W 114.8(15) . .
C7 O4 Pb1 101.1(8) . .
C7 O5 Pb1 86.3(9) . .
O4 Pb1 O2 82.5(3) . .
O4 Pb1 N2 77.5(3) . .
O2 Pb1 N2 80.9(3) . .
O4 Pb1 O1 82.9(3) . .
O2 Pb1 O1 52.2(2) . .
N2 Pb1 O1 131.1(3) . .
O4 Pb1 O5 50.7(3) . .
O2 Pb1 O5 126.6(4) . .
N2 Pb1 O5 107.6(4) . .
O1 Pb1 O5 92.8(4) . .
O4 Pb1 C14 82.9(3) . .
O2 Pb1 C14 26.2(3) . .
N2 Pb1 C14 106.5(3) . .
O1 Pb1 C14 26.0(3) . .
O5 Pb1 C14 111.7(4) . .
O4 Pb1 C7 25.5(4) . .
O2 Pb1 C7 104.1(4) . .
N2 Pb1 C7 94.3(3) . .
O1 Pb1 C7 85.9(3) . .
O5 Pb1 C7 25.3(4) . .
C14 Pb1 C7 96.4(3) . .

loop_
_geom_bond_atom_site_label_1
_geom_bond_atom_site_label_2
_geom_bond_distance
_geom_bond_site_symmetry_2
C1 N2 1.360(15) .
C1 C2 1.367(17) .
C1 H1 0.9300 .
C2 N3 1.384(14) .
C2 H2 0.9300 .
C3 N2 1.359(14) .
C3 N3 1.368(14) .
C3 H3 0.9300 .
C4 C6 1.345(16) .
C4 C5 1.387(16) .
C4 N3 1.413(14) .
C5 C6 1.380(16) 3_666
C5 H5 0.9300 .
C6 C5 1.380(16) 3_666
C6 H6 0.9300 .
C7 O5 1.230(18) .
C7 O4 1.259(16) .
C7 C8 1.525(17) .
C7 Pb1 2.868(13) .
C8 C13 1.361(17) .
C8 C9 1.378(17) .
C9 C10 1.385(18) .
C9 H9 0.9300 .
C10 C11 1.376(16) .
C10 H10 0.9300 .
C11 C12 1.39(2) .
C11 C22 1.484(18) 4_566
C12 C13 1.38(2) .
C12 H12 0.9300 .
C13 H13 0.9300 .
C14 O1 1.253(13) .
C14 O2 1.276(13) .
C14 C15 1.479(16) .
C14 Pb1 2.862(11) .
C15 C20 1.361(18) .
C15 C16 1.406(19) .
C16 C17 1.422(19) .
C16 H16 0.9300 .
C17 C18 1.364(19) .
C17 H17 0.9300 .
C18 C19 1.389(18) .
C18 C21 1.507(17) .
C19 C20 1.420(18) .
C19 H19 0.9300 .
C20 H20 0.9300 .
C21 N1 1.4208(10) .
C21 H21A 0.9700 .
C21 H21B 0.9700 .
C22 N1 1.400(17) .
C22 C11 1.484(18) 4_665
C22 H22A 0.9700 .
C22 H22B 0.9700 .
N1 H1A 0.8600 .
N2 Pb1 2.511(9) .
O1 Pb1 2.599(7) .
O2 Pb1 2.404(9) .
O3 H2W 0.818(5) .
O3 H1W 0.820(12) .
O4 Pb1 2.346(8) .
O5 Pb1 2.671(12) .
